data_7107256
loop_
_publ_author_name
'Paulina Iglesias Hernandez'
'Daniel Moreno'
'A.Araujo Javier'
'Toms Torroba'
'Ricardo Perez-Tomas'
'Roberto Quesada'

_publ_section_title
;
 Tambjamine alkaloids and related synthetic analogs: efficient
 transmembrane anion transporters
;
_journal_name_full Chem.Commun.
_journal_page_first 1556
_journal_paper_doi 10.1039/c1cc11300c
_journal_volume 48
_journal_year 2012
_chemical_formula_moiety 'C20 H24 N3 O, H2 O, Cl'
_chemical_formula_sum 'C20 H26 Cl N3 O2'
_chemical_formula_weight 375.89
_chemical_name_systematic
;
?
;
_space_group_IT_number 14
_symmetry_cell_setting monoclinic
_symmetry_space_group_name_Hall '-P 2yn'
_symmetry_space_group_name_H-M 'P 1 21/n 1'
_atom_sites_solution_hydrogens geom
_atom_sites_solution_primary direct
_atom_sites_solution_secondary difmap
_audit_creation_method SHELXL-97
_cell_angle_alpha 90.000(5)
_cell_angle_beta 108.909(5)
_cell_angle_gamma 90.000(5)
_cell_formula_units_Z 4
_cell_length_a 14.720(5)
_cell_length_b 6.994(5)
_cell_length_c 21.180(5)
_cell_measurement_reflns_used 4499
_cell_measurement_temperature 293(2)
_cell_measurement_theta_max 21.71
_cell_measurement_theta_min 2.92
_cell_volume 2062.8(17)
_computing_cell_refinement 'Bruker SMART'
_computing_data_collection 'Bruker SMART'
_computing_data_reduction 'Bruker SAINT'
_computing_molecular_graphics 'Bruker SHELXTL'
_computing_publication_material 'Bruker SHELXTL'
_computing_structure_refinement 'SHELXL-97 (Sheldrick, 1997)'
_computing_structure_solution 'SHELXS-97 (Sheldrick, 1990)'
_diffrn_ambient_temperature 293(2)
_diffrn_measured_fraction_theta_full 1.000
_diffrn_measured_fraction_theta_max 1.000
_diffrn_measurement_device_type 'CCD area detector'
_diffrn_measurement_method 'omega scans'
_diffrn_radiation_monochromator graphite
_diffrn_radiation_source 'fine-focus sealed tube'
_diffrn_radiation_type MoK\a
_diffrn_radiation_wavelength 0.71069
_diffrn_reflns_av_R_equivalents 0.0328
_diffrn_reflns_av_sigmaI/netI 0.0248
_diffrn_reflns_limit_h_max 17
_diffrn_reflns_limit_h_min -17
_diffrn_reflns_limit_k_max 8
_diffrn_reflns_limit_k_min -8
_diffrn_reflns_limit_l_max 25
_diffrn_reflns_limit_l_min -25
_diffrn_reflns_number 19322
_diffrn_reflns_theta_full 25.00
_diffrn_reflns_theta_max 25.00
_diffrn_reflns_theta_min 1.49
_diffrn_standards_decay_% 0
_exptl_absorpt_coefficient_mu 0.203
_exptl_absorpt_correction_T_max 0.9800
_exptl_absorpt_correction_T_min 0.8490
_exptl_absorpt_correction_type multi-scan
_exptl_absorpt_process_details 'SADABS (SHELDRICK, 2001)'
_exptl_crystal_colour YELLOW
_exptl_crystal_density_diffrn 1.210
_exptl_crystal_density_method 'not measured'
_exptl_crystal_description PLATE
_exptl_crystal_F_000 800
_exptl_crystal_size_max 1.10
_exptl_crystal_size_mid 0.30
_exptl_crystal_size_min 0.10
_refine_diff_density_max 0.512
_refine_diff_density_min -0.388
_refine_diff_density_rms 0.053
_refine_ls_extinction_method none
_refine_ls_goodness_of_fit_ref 1.070
_refine_ls_hydrogen_treatment mixed
_refine_ls_matrix_type full
_refine_ls_number_parameters 247
_refine_ls_number_reflns 3630
_refine_ls_number_restraints 3
_refine_ls_restrained_S_all 1.070
_refine_ls_R_factor_all 0.0748
_refine_ls_R_factor_gt 0.0610
_refine_ls_shift/su_max 0.001
_refine_ls_shift/su_mean 0.000
_refine_ls_structure_factor_coef Fsqd
_refine_ls_weighting_details 'calc w=1/[\s^2^(Fo^2^)+(0.1091P)^2^+0.6657P] where P=(Fo^2^+2Fc^2^)/3'
_refine_ls_weighting_scheme calc
_refine_ls_wR_factor_gt 0.1769
_refine_ls_wR_factor_ref 0.1871
_reflns_number_gt 2871
_reflns_number_total 3630
_reflns_threshold_expression >2sigma(I)
_cod_data_source_file c1cc11300c.txt
_cod_data_source_block 2
_cod_original_sg_symbol_H-M P2(1)/n
_cod_database_code 7107256

loop_
_symmetry_equiv_pos_as_xyz
'x, y, z'
'-x+1/2, y+1/2, -z+1/2'
'-x, -y, -z'
'x-1/2, -y-1/2, z-1/2'

loop_
_atom_site_label
_atom_site_type_symbol
_atom_site_fract_x
_atom_site_fract_y
_atom_site_fract_z
_atom_site_U_iso_or_equiv
_atom_site_adp_type
_atom_site_occupancy
_atom_site_symmetry_multiplicity
_atom_site_calc_flag
_atom_site_refinement_flags
O2 O 0.2737(2) 0.5057(4) 0.67988(11) 0.0939(8) Uani 1 1 d D
Cl1 Cl 0.11620(5) 0.19454(11) 0.67687(3) 0.0619(3) Uani 1 1 d .
N1 N -0.1525(2) 0.3069(4) 0.56154(15) 0.0851(9) Uani 1 1 d .
H1A H -0.1086 0.2715 0.5975 0.102 Uiso 1 1 calc R
N2 N 0.02368(16) 0.2377(3) 0.51937(10) 0.0486(5) Uani 1 1 d .
H2C H 0.0380 0.2284 0.5620 0.058 Uiso 1 1 calc R
N3 N 0.22891(16) 0.1181(3) 0.57249(10) 0.0521(6) Uani 1 1 d .
H3A H 0.1998 0.1401 0.6010 0.062 Uiso 1 1 calc R
O1 O 0.07287(15) 0.2172(3) 0.36858(9) 0.0661(6) Uani 1 1 d .
C1 C -0.2461(3) 0.3573(6) 0.55583(19) 0.0801(10) Uani 1 1 d .
H1 H -0.2730 0.3592 0.5900 0.096 Uiso 1 1 calc R
C2 C -0.2912(2) 0.4035(5) 0.49051(17) 0.0739(9) Uani 1 1 d .
H2 H -0.3548 0.4422 0.4724 0.089 Uiso 1 1 calc R
C3 C -0.22953(16) 0.3843(3) 0.45679(12) 0.0430(6) Uani 1 1 d .
H3 H -0.2431 0.4081 0.4115 0.052 Uiso 1 1 calc R
C4 C -0.1428(2) 0.3238(4) 0.49966(13) 0.0506(6) Uani 1 1 d .
C5 C -0.06294(19) 0.2854(3) 0.47735(12) 0.0476(6) Uani 1 1 d .
C6 C -0.0588(2) 0.2869(4) 0.41205(13) 0.0522(7) Uani 1 1 d .
H6 H -0.1089 0.3161 0.3734 0.063 Uiso 1 1 calc R
C7 C 0.0330(2) 0.2374(4) 0.41610(13) 0.0513(6) Uani 1 1 d .
C8 C 0.0867(2) 0.2057(3) 0.48426(12) 0.0495(6) Uani 1 1 d .
C9 C 0.0124(3) 0.2638(6) 0.30238(15) 0.0817(10) Uani 1 1 d .
H9A H -0.0415 0.1782 0.2893 0.123 Uiso 1 1 calc R
H9B H 0.0483 0.2514 0.2720 0.123 Uiso 1 1 calc R
H9C H -0.0100 0.3929 0.3015 0.123 Uiso 1 1 calc R
C10 C 0.1807(2) 0.1510(4) 0.50913(13) 0.0512(6) Uani 1 1 d .
H10 H 0.2137 0.1357 0.4787 0.061 Uiso 1 1 calc R
C11 C 0.32394(18) 0.0499(4) 0.59739(12) 0.0486(6) Uani 1 1 d .
C12 C 0.35134(19) -0.0462(4) 0.65679(12) 0.0532(7) Uani 1 1 d .
H12 H 0.3095 -0.0552 0.6815 0.064 Uiso 1 1 calc R
C13 C 0.4406(2) -0.1293(4) 0.68009(13) 0.0577(7) Uani 1 1 d .
H13 H 0.4571 -0.1979 0.7198 0.069 Uiso 1 1 calc R
C14 C 0.5069(2) -0.1145(4) 0.64640(13) 0.0578(7) Uani 1 1 d .
C15 C 0.4793(2) -0.0068(6) 0.58907(15) 0.0745(9) Uani 1 1 d .
H15 H 0.5228 0.0117 0.5661 0.089 Uiso 1 1 calc R
C16 C 0.3897(2) 0.0746(5) 0.56443(15) 0.0713(9) Uani 1 1 d .
H16 H 0.3735 0.1465 0.5254 0.086 Uiso 1 1 calc R
C17 C 0.6023(2) -0.2222(6) 0.67210(16) 0.0731(9) Uani 1 1 d .
C18 C 0.6738(3) -0.1607(10) 0.6382(3) 0.137(2) Uani 1 1 d .
H18A H 0.7309 -0.2370 0.6545 0.205 Uiso 1 1 calc R
H18B H 0.6898 -0.0284 0.6479 0.205 Uiso 1 1 calc R
H18C H 0.6460 -0.1776 0.5909 0.205 Uiso 1 1 calc R
C19 C 0.6480(3) -0.1961(10) 0.7467(2) 0.141(2) Uani 1 1 d .
H19A H 0.7116 -0.2487 0.7606 0.211 Uiso 1 1 calc R
H19B H 0.6101 -0.2606 0.7694 0.211 Uiso 1 1 calc R
H19C H 0.6512 -0.0622 0.7573 0.211 Uiso 1 1 calc R
C20 C 0.5818(3) -0.4359(8) 0.6597(3) 0.1338(19) Uani 1 1 d .
H20A H 0.5683 -0.4631 0.6131 0.201 Uiso 1 1 calc R
H20B H 0.5275 -0.4706 0.6729 0.201 Uiso 1 1 calc R
H20C H 0.6369 -0.5081 0.6853 0.201 Uiso 1 1 calc R
H2A H 0.231(3) 0.420(6) 0.688(2) 0.145(19) Uiso 1 1 d D
H2B H 0.296(3) 0.555(6) 0.7217(13) 0.124(15) Uiso 1 1 d D

loop_
_atom_site_aniso_label
_atom_site_aniso_U_11
_atom_site_aniso_U_22
_atom_site_aniso_U_33
_atom_site_aniso_U_23
_atom_site_aniso_U_13
_atom_site_aniso_U_12
O2 0.113(2) 0.0957(19) 0.0532(13) 0.0003(13) 0.0003(13) -0.0333(16)
Cl1 0.0735(5) 0.0732(5) 0.0380(4) -0.0003(3) 0.0167(3) 0.0025(3)
N1 0.104(2) 0.088(2) 0.0643(17) -0.0033(14) 0.0279(16) 0.0087(17)
N2 0.0623(14) 0.0446(12) 0.0338(10) -0.0020(9) 0.0086(10) 0.0016(10)
N3 0.0585(13) 0.0546(13) 0.0429(12) -0.0025(10) 0.0162(10) 0.0039(10)
O1 0.0765(14) 0.0797(14) 0.0435(11) -0.0019(9) 0.0213(10) -0.0007(11)
C1 0.081(2) 0.092(3) 0.077(2) -0.0091(19) 0.0393(19) 0.0092(19)
C2 0.0641(18) 0.072(2) 0.079(2) -0.0051(17) 0.0148(17) 0.0040(16)
C3 0.0441(13) 0.0430(13) 0.0372(12) -0.0047(10) 0.0066(10) -0.0005(10)
C4 0.0667(17) 0.0398(13) 0.0421(14) -0.0074(10) 0.0129(13) -0.0003(12)
C5 0.0603(16) 0.0371(13) 0.0403(13) -0.0035(10) 0.0091(12) -0.0015(11)
C6 0.0646(17) 0.0488(15) 0.0366(13) -0.0014(11) 0.0074(12) 0.0007(12)
C7 0.0648(17) 0.0458(14) 0.0419(14) -0.0032(11) 0.0153(12) -0.0033(12)
C8 0.0637(17) 0.0414(14) 0.0405(13) -0.0032(10) 0.0128(12) -0.0021(12)
C9 0.095(3) 0.104(3) 0.0443(17) 0.0074(17) 0.0210(17) -0.004(2)
C10 0.0650(17) 0.0431(14) 0.0433(14) -0.0020(11) 0.0147(12) -0.0017(12)
C11 0.0536(15) 0.0478(14) 0.0439(13) -0.0018(11) 0.0154(11) -0.0001(12)
C12 0.0536(15) 0.0671(17) 0.0405(13) -0.0009(12) 0.0174(11) -0.0039(13)
C13 0.0585(16) 0.0709(18) 0.0399(14) 0.0055(13) 0.0108(12) -0.0003(14)
C14 0.0577(16) 0.0718(18) 0.0441(14) -0.0038(13) 0.0166(12) 0.0002(14)
C15 0.0643(18) 0.106(3) 0.0611(18) 0.0156(18) 0.0311(15) 0.0066(18)
C16 0.075(2) 0.089(2) 0.0549(17) 0.0224(16) 0.0269(15) 0.0118(18)
C17 0.0599(19) 0.101(3) 0.0575(19) 0.0005(16) 0.0178(15) 0.0127(17)
C18 0.071(3) 0.219(6) 0.127(4) 0.046(4) 0.043(3) 0.033(3)
C19 0.087(3) 0.236(7) 0.076(3) -0.014(3) -0.005(2) 0.065(4)
C20 0.103(3) 0.109(4) 0.181(5) 0.001(4) 0.033(3) 0.038(3)

loop_
_atom_type_symbol
_atom_type_description
_atom_type_scat_dispersion_real
_atom_type_scat_dispersion_imag
_atom_type_scat_source
C C 0.0033 0.0016 'International Tables Vol C Tables 4.2.6.8 and 6.1.1.4'
H H 0.0000 0.0000 'International Tables Vol C Tables 4.2.6.8 and 6.1.1.4'
N N 0.0061 0.0033 'International Tables Vol C Tables 4.2.6.8 and 6.1.1.4'
O O 0.0106 0.0060 'International Tables Vol C Tables 4.2.6.8 and 6.1.1.4'
Cl Cl 0.1484 0.1585 'International Tables Vol C Tables 4.2.6.8 and 6.1.1.4'

loop_
_geom_angle_atom_site_label_1
_geom_angle_atom_site_label_2
_geom_angle_atom_site_label_3
_geom_angle
H2A O2 H2B 97(3)
C4 N1 C1 107.7(3)
C4 N1 H1A 126.2
C1 N1 H1A 126.2
C5 N2 C8 110.1(2)
C5 N2 H2C 125.0
C8 N2 H2C 125.0
C10 N3 C11 125.5(2)
C10 N3 H3A 117.2
C11 N3 H3A 117.2
C7 O1 C9 115.5(2)
C2 C1 N1 106.9(3)
C2 C1 H1 126.6
N1 C1 H1 126.6
C3 C2 C1 109.1(3)
C3 C2 H2 125.4
C1 C2 H2 125.4
C2 C3 C4 109.0(2)
C2 C3 H3 125.5
C4 C3 H3 125.5
N1 C4 C3 107.3(3)
N1 C4 C5 130.8(3)
C3 C4 C5 121.9(2)
N2 C5 C6 108.7(2)
N2 C5 C4 122.4(2)
C6 C5 C4 128.9(2)
C7 C6 C5 107.0(2)
C7 C6 H6 126.5
C5 C6 H6 126.5
O1 C7 C6 130.4(2)
O1 C7 C8 121.2(3)
C6 C7 C8 108.4(2)
C10 C8 N2 127.6(2)
C10 C8 C7 126.5(3)
N2 C8 C7 105.8(2)
O1 C9 H9A 109.5
O1 C9 H9B 109.5
H9A C9 H9B 109.5
O1 C9 H9C 109.5
H9A C9 H9C 109.5
H9B C9 H9C 109.5
N3 C10 C8 125.8(3)
N3 C10 H10 117.1
C8 C10 H10 117.1
C12 C11 C16 118.9(2)
C12 C11 N3 118.2(2)
C16 C11 N3 123.0(2)
C11 C12 C13 120.1(2)
C11 C12 H12 120.0
C13 C12 H12 120.0
C12 C13 C14 122.3(3)
C12 C13 H13 118.9
C14 C13 H13 118.9
C15 C14 C13 116.1(3)
C15 C14 C17 123.9(3)
C13 C14 C17 119.9(3)
C14 C15 C16 122.3(3)
C14 C15 H15 118.8
C16 C15 H15 118.8
C15 C16 C11 120.1(3)
C15 C16 H16 119.9
C11 C16 H16 119.9
C19 C17 C18 108.5(4)
C19 C17 C14 111.0(3)
C18 C17 C14 113.0(3)
C19 C17 C20 107.0(4)
C18 C17 C20 108.9(4)
C14 C17 C20 108.2(3)
C17 C18 H18A 109.5
C17 C18 H18B 109.5
H18A C18 H18B 109.5
C17 C18 H18C 109.5
H18A C18 H18C 109.5
H18B C18 H18C 109.5
C17 C19 H19A 109.5
C17 C19 H19B 109.5
H19A C19 H19B 109.5
C17 C19 H19C 109.5
H19A C19 H19C 109.5
H19B C19 H19C 109.5
C17 C20 H20A 109.5
C17 C20 H20B 109.5
H20A C20 H20B 109.5
C17 C20 H20C 109.5
H20A C20 H20C 109.5
H20B C20 H20C 109.5

loop_
_geom_bond_atom_site_label_1
_geom_bond_atom_site_label_2
_geom_bond_distance
O2 H2A 0.933(19)
O2 H2B 0.908(19)
N1 C4 1.369(4)
N1 C1 1.389(5)
N1 H1A 0.8600
N2 C5 1.339(3)
N2 C8 1.382(3)
N2 H2C 0.8600
N3 C10 1.319(3)
N3 C11 1.409(3)
N3 H3A 0.8600
O1 C7 1.326(3)
O1 C9 1.434(4)
C1 C2 1.365(5)
C1 H1 0.9300
C2 C3 1.331(4)
C2 H2 0.9300
C3 C4 1.372(4)
C3 H3 0.9300
C4 C5 1.427(4)
C5 C6 1.404(4)
C6 C7 1.371(4)
C6 H6 0.9300
C7 C8 1.420(4)
C8 C10 1.367(4)
C9 H9A 0.9600
C9 H9B 0.9600
C9 H9C 0.9600
C10 H10 0.9300
C11 C12 1.367(4)
C11 C16 1.376(4)
C12 C13 1.374(4)
C12 H12 0.9300
C13 C14 1.387(4)
C13 H13 0.9300
C14 C15 1.374(4)
C14 C17 1.530(4)
C15 C16 1.375(4)
C15 H15 0.9300
C16 H16 0.9300
C17 C19 1.513(5)
C17 C18 1.515(5)
C17 C20 1.531(7)
C18 H18A 0.9600
C18 H18B 0.9600
C18 H18C 0.9600
C19 H19A 0.9600
C19 H19B 0.9600
C19 H19C 0.9600
C20 H20A 0.9600
C20 H20B 0.9600
C20 H20C 0.9600

loop_
_geom_hbond_atom_site_label_D
_geom_hbond_atom_site_label_H
_geom_hbond_atom_site_label_A
_geom_hbond_distance_DH
_geom_hbond_distance_HA
_geom_hbond_distance_DA
_geom_hbond_angle_DHA
_geom_hbond_site_symmetry_A
O2 H2B Cl1 0.908(19) 2.33(2) 3.223(3) 168(4) 2_556
O2 H2A Cl1 0.933(19) 2.26(2) 3.166(3) 163(4) .
N3 H3A Cl1 0.86 2.35 3.210(2) 178.2 .
N2 H2C Cl1 0.86 2.34 3.183(2) 165.6 .
N1 H1A Cl1 0.86 3.23 3.996(4) 149.0 .

loop_
_geom_torsion_atom_site_label_1
_geom_torsion_atom_site_label_2
_geom_torsion_atom_site_label_3
_geom_torsion_atom_site_label_4
_geom_torsion
C4 N1 C1 C2 0.1(4)
N1 C1 C2 C3 -0.3(4)
C1 C2 C3 C4 0.4(4)
C1 N1 C4 C3 0.2(3)
C1 N1 C4 C5 -178.2(3)
C2 C3 C4 N1 -0.3(3)
C2 C3 C4 C5 178.2(3)
C8 N2 C5 C6 -0.3(3)
C8 N2 C5 C4 179.0(2)
N1 C4 C5 N2 -6.1(4)
C3 C4 C5 N2 175.8(2)
N1 C4 C5 C6 173.1(3)
C3 C4 C5 C6 -5.0(4)
N2 C5 C6 C7 0.4(3)
C4 C5 C6 C7 -178.9(3)
C9 O1 C7 C6 3.7(4)
C9 O1 C7 C8 -176.6(3)
C5 C6 C7 O1 179.4(3)
C5 C6 C7 C8 -0.3(3)
C5 N2 C8 C10 -178.7(3)
C5 N2 C8 C7 0.1(3)
O1 C7 C8 C10 -0.8(4)
C6 C7 C8 C10 178.9(3)
O1 C7 C8 N2 -179.6(2)
C6 C7 C8 N2 0.1(3)
C11 N3 C10 C8 175.6(2)
N2 C8 C10 N3 0.2(4)
C7 C8 C10 N3 -178.4(3)
C10 N3 C11 C12 -154.8(3)
C10 N3 C11 C16 24.8(4)
C16 C11 C12 C13 -5.2(4)
N3 C11 C12 C13 174.4(2)
C11 C12 C13 C14 2.2(4)
C12 C13 C14 C15 1.8(5)
C12 C13 C14 C17 -175.6(3)
C13 C14 C15 C16 -3.0(5)
C17 C14 C15 C16 174.3(3)
C14 C15 C16 C11 0.1(6)
C12 C11 C16 C15 4.0(5)
N3 C11 C16 C15 -175.5(3)
C15 C14 C17 C19 136.3(4)
C13 C14 C17 C19 -46.5(5)
C15 C14 C17 C18 14.2(5)
C13 C14 C17 C18 -168.6(4)
C15 C14 C17 C20 -106.5(4)
C13 C14 C17 C20 70.7(4)
